data_7022048
loop_
_publ_author_name
'Tang, Xiao-Yan'
'Wang, Yong-Xia'
'Liu, San-Rong'
'Liu, Jing-Yu'
'Li, Yue-Sheng'

_publ_section_title
;
 Monochloro non-bridged half-metallocene-type zirconium complexes
 containing phosphine oxide-(thio)phenolate chelating ligands as efficient
 ethylene polymerization catalysts.
;
_journal_issue 2
_journal_name_full 'Dalton transactions (Cambridge, England : 2003)'
_journal_page_first 499
_journal_page_last 506
_journal_paper_doi 10.1039/c2dt31445b
_journal_volume 42
_journal_year 2013
_chemical_formula_sum 'C49 H49 Cl O4 P2 Zr'
_chemical_formula_weight 890.49
_chemical_name_systematic
;
?
;
_space_group_IT_number 2
_symmetry_cell_setting triclinic
_symmetry_space_group_name_Hall '-P 1'
_symmetry_space_group_name_H-M 'P -1'
_atom_sites_solution_hydrogens geom
_atom_sites_solution_primary direct
_atom_sites_solution_secondary difmap
_audit_creation_method SHELXL-97
_cell_angle_alpha 73.0780(10)
_cell_angle_beta 80.5820(10)
_cell_angle_gamma 63.6480(10)
_cell_formula_units_Z 2
_cell_length_a 11.3191(6)
_cell_length_b 12.4318(7)
_cell_length_c 17.7473(10)
_cell_measurement_reflns_used 2460
_cell_measurement_temperature 185(2)
_cell_measurement_theta_max 23.98
_cell_measurement_theta_min 2.30
_cell_volume 2139.2(2)
_computing_cell_refinement 'Bruker SMART'
_computing_data_collection 'Bruker SMART'
_computing_data_reduction 'Bruker SAINT'
_computing_molecular_graphics 'Bruker SHELXTL'
_computing_publication_material 'Bruker SHELXTL'
_computing_structure_refinement 'SHELXL-97 (Sheldrick, 1997)'
_computing_structure_solution 'SHELXS-97 (Sheldrick, 1990)'
_diffrn_ambient_temperature 185(2)
_diffrn_measured_fraction_theta_full 0.976
_diffrn_measured_fraction_theta_max 0.976
_diffrn_measurement_device_type 'Bruker APEX CCD area detector'
_diffrn_measurement_method 'phi and omega scans'
_diffrn_radiation_monochromator graphite
_diffrn_radiation_source 'fine-focus sealed tube'
_diffrn_radiation_type MoK\a
_diffrn_radiation_wavelength 0.71073
_diffrn_reflns_av_R_equivalents 0.0234
_diffrn_reflns_av_sigmaI/netI 0.0646
_diffrn_reflns_limit_h_max 13
_diffrn_reflns_limit_h_min -13
_diffrn_reflns_limit_k_max 15
_diffrn_reflns_limit_k_min -13
_diffrn_reflns_limit_l_max 21
_diffrn_reflns_limit_l_min -21
_diffrn_reflns_number 11172
_diffrn_reflns_theta_full 26.04
_diffrn_reflns_theta_max 26.04
_diffrn_reflns_theta_min 1.89
_exptl_absorpt_coefficient_mu 0.439
_exptl_absorpt_correction_T_max 0.9616
_exptl_absorpt_correction_T_min 0.8907
_exptl_absorpt_correction_type multi-scan
_exptl_absorpt_process_details '(SADABS; Sheldrick, 1996)'
_exptl_crystal_colour colorless
_exptl_crystal_density_diffrn 1.382
_exptl_crystal_density_method 'not measured'
_exptl_crystal_description block
_exptl_crystal_F_000 924
_exptl_crystal_size_max 0.27
_exptl_crystal_size_mid 0.14
_exptl_crystal_size_min 0.09
_refine_diff_density_max 2.281
_refine_diff_density_min -0.553
_refine_diff_density_rms 0.094
_refine_ls_extinction_method none
_refine_ls_goodness_of_fit_ref 1.036
_refine_ls_hydrogen_treatment constr
_refine_ls_matrix_type full
_refine_ls_number_parameters 514
_refine_ls_number_reflns 8233
_refine_ls_number_restraints 0
_refine_ls_restrained_S_all 1.036
_refine_ls_R_factor_all 0.0916
_refine_ls_R_factor_gt 0.0609
_refine_ls_shift/su_max 0.001
_refine_ls_shift/su_mean 0.000
_refine_ls_structure_factor_coef Fsqd
_refine_ls_weighting_details 'calc w=1/[\s^2^(Fo^2^)+(0.0847P)^2^+1.7524P] where P=(Fo^2^+2Fc^2^)/3'
_refine_ls_weighting_scheme calc
_refine_ls_wR_factor_gt 0.1467
_refine_ls_wR_factor_ref 0.1643
_reflns_number_gt 5867
_reflns_number_total 8233
_reflns_threshold_expression >2sigma(I)
_cod_data_source_file c2dt31445b.txt
_cod_data_source_block u080
_cod_original_sg_symbol_H-M P-1
_cod_database_code 7022048

loop_
_symmetry_equiv_pos_as_xyz
'x, y, z'
'-x, -y, -z'

loop_
_atom_site_label
_atom_site_type_symbol
_atom_site_fract_x
_atom_site_fract_y
_atom_site_fract_z
_atom_site_U_iso_or_equiv
_atom_site_adp_type
_atom_site_occupancy
_atom_site_symmetry_multiplicity
_atom_site_calc_flag
_atom_site_refinement_flags
Zr1 Zr 0.70077(4) 0.65391(4) 0.67782(3) 0.02919(15) Uani 1 1 d .
Cl1 Cl 0.45644(12) 0.73966(13) 0.71175(8) 0.0505(4) Uani 1 1 d .
O1 O 0.8931(3) 0.6325(3) 0.66794(18) 0.0311(7) Uani 1 1 d .
O2 O 0.6676(3) 0.8360(3) 0.60444(17) 0.0306(7) Uani 1 1 d .
O3 O 0.7279(3) 0.5222(3) 0.78576(19) 0.0342(7) Uani 1 1 d .
O4 O 0.6928(3) 0.7633(3) 0.75860(18) 0.0353(7) Uani 1 1 d .
P1 P 0.76236(11) 0.89699(10) 0.57566(7) 0.0273(3) Uani 1 1 d .
P2 P 0.68058(13) 0.74643(12) 0.84534(7) 0.0358(3) Uani 1 1 d .
C37 C 0.8239(6) 0.4940(6) 0.5948(4) 0.0571(15) Uani 1 1 d .
H37A H 0.9189 0.4341 0.5991 0.069 Uiso 1 1 calc R
C38 C 0.7225(6) 0.4692(5) 0.6307(3) 0.0479(13) Uani 1 1 d .
H38A H 0.7308 0.3875 0.6663 0.058 Uiso 1 1 calc R
C39 C 0.6048(6) 0.5655(6) 0.6015(4) 0.0597(16) Uani 1 1 d .
H39A H 0.5157 0.5646 0.6106 0.072 Uiso 1 1 calc R
C40 C 0.6397(7) 0.6530(6) 0.5454(4) 0.0617(17) Uani 1 1 d .
H40A H 0.5790 0.7267 0.5074 0.074 Uiso 1 1 calc R
C41 C 0.7755(8) 0.6062(6) 0.5411(4) 0.0648(18) Uani 1 1 d .
H41A H 0.8294 0.6414 0.5001 0.078 Uiso 1 1 calc R
C1 C 0.9618(4) 0.6970(4) 0.6659(2) 0.0283(10) Uani 1 1 d .
C2 C 1.0881(4) 0.6377(4) 0.7007(3) 0.0302(10) Uani 1 1 d .
C3 C 1.1530(5) 0.7112(5) 0.6953(3) 0.0381(11) Uani 1 1 d .
H3A H 1.2370 0.6736 0.7178 0.046 Uiso 1 1 calc R
C4 C 1.1031(5) 0.8354(5) 0.6591(3) 0.0390(12) Uani 1 1 d .
H4A H 1.1519 0.8816 0.6575 0.047 Uiso 1 1 calc R
C5 C 0.9817(5) 0.8932(5) 0.6251(3) 0.0373(11) Uani 1 1 d .
H5A H 0.9468 0.9790 0.5996 0.045 Uiso 1 1 calc R
C6 C 0.9112(4) 0.8237(4) 0.6286(2) 0.0287(10) Uani 1 1 d .
C42 C 1.1478(5) 0.4984(5) 0.7396(3) 0.0386(11) Uani 1 1 d .
C44 C 1.0591(5) 0.4678(5) 0.8104(3) 0.0506(14) Uani 1 1 d .
H44A H 0.9713 0.4928 0.7923 0.076 Uiso 1 1 calc R
H44B H 1.0516 0.5127 0.8494 0.076 Uiso 1 1 calc R
H44C H 1.0981 0.3785 0.8345 0.076 Uiso 1 1 calc R
C43 C 1.2832(5) 0.4564(5) 0.7723(4) 0.0542(15) Uani 1 1 d .
H43A H 1.3435 0.4735 0.7292 0.081 Uiso 1 1 calc R
H43B H 1.3190 0.3674 0.7971 0.081 Uiso 1 1 calc R
H43C H 1.2733 0.5017 0.8116 0.081 Uiso 1 1 calc R
C45 C 1.1663(6) 0.4246(5) 0.6796(4) 0.0611(17) Uani 1 1 d .
H45A H 1.0809 0.4496 0.6582 0.092 Uiso 1 1 calc R
H45B H 1.2027 0.3359 0.7055 0.092 Uiso 1 1 calc R
H45C H 1.2273 0.4411 0.6366 0.092 Uiso 1 1 calc R
C13 C 0.8080(4) 0.8962(4) 0.4740(3) 0.0290(10) Uani 1 1 d .
C18 C 0.9389(5) 0.8383(4) 0.4483(3) 0.0378(11) Uani 1 1 d .
H18A H 1.0076 0.8039 0.4842 0.045 Uiso 1 1 calc R
C17 C 0.9691(5) 0.8308(5) 0.3709(3) 0.0445(13) Uani 1 1 d .
H17A H 1.0584 0.7935 0.3530 0.053 Uiso 1 1 calc R
C16 C 0.8681(5) 0.8780(5) 0.3194(3) 0.0450(13) Uani 1 1 d .
H16A H 0.8888 0.8693 0.2668 0.054 Uiso 1 1 calc R
C15 C 0.7388(5) 0.9370(5) 0.3429(3) 0.0432(12) Uani 1 1 d .
H15A H 0.6709 0.9714 0.3064 0.052 Uiso 1 1 calc R
C14 C 0.7077(5) 0.9462(4) 0.4206(3) 0.0346(11) Uani 1 1 d .
H14A H 0.6183 0.9865 0.4374 0.042 Uiso 1 1 calc R
C7 C 0.6807(4) 1.0544(4) 0.5841(3) 0.0305(10) Uani 1 1 d .
C12 C 0.7112(5) 1.1480(4) 0.5338(3) 0.0400(12) Uani 1 1 d .
H12A H 0.7716 1.1330 0.4901 0.048 Uiso 1 1 calc R
C11 C 0.6498(6) 1.2658(5) 0.5495(4) 0.0529(15) Uani 1 1 d .
H11A H 0.6693 1.3315 0.5161 0.064 Uiso 1 1 calc R
C10 C 0.5622(6) 1.2868(5) 0.6123(4) 0.0554(15) Uani 1 1 d .
H10A H 0.5216 1.3669 0.6223 0.066 Uiso 1 1 calc R
C9 C 0.5327(6) 1.1931(6) 0.6608(4) 0.0551(15) Uani 1 1 d .
H9A H 0.4707 1.2086 0.7038 0.066 Uiso 1 1 calc R
C8 C 0.5930(5) 1.0763(5) 0.6474(3) 0.0419(12) Uani 1 1 d .
H8A H 0.5739 1.0110 0.6817 0.050 Uiso 1 1 calc R
C19 C 0.7052(4) 0.5086(4) 0.8588(3) 0.0298(10) Uani 1 1 d .
C20 C 0.7064(5) 0.3916(4) 0.9088(3) 0.0343(11) Uani 1 1 d .
C21 C 0.6778(5) 0.3803(5) 0.9895(3) 0.0431(12) Uani 1 1 d .
H21A H 0.6789 0.3039 1.0214 0.052 Uiso 1 1 calc R
C22 C 0.6478(5) 0.4754(5) 1.0257(3) 0.0471(13) Uani 1 1 d .
H22A H 0.6297 0.4633 1.0810 0.056 Uiso 1 1 calc R
C23 C 0.6446(5) 0.5872(5) 0.9803(3) 0.0435(12) Uani 1 1 d .
H23A H 0.6229 0.6532 1.0041 0.052 Uiso 1 1 calc R
C24 C 0.6736(5) 0.6036(4) 0.8984(3) 0.0380(11) Uani 1 1 d .
C46 C 0.7338(5) 0.2846(5) 0.8724(3) 0.0393(11) Uani 1 1 d .
C47 C 0.6196(6) 0.3243(5) 0.8198(3) 0.0505(14) Uani 1 1 d .
H47A H 0.5365 0.3456 0.8512 0.076 Uiso 1 1 calc R
H47B H 0.6340 0.2560 0.7972 0.076 Uiso 1 1 calc R
H47C H 0.6153 0.3966 0.7771 0.076 Uiso 1 1 calc R
C48 C 0.8671(5) 0.2494(5) 0.8249(3) 0.0505(14) Uani 1 1 d .
H48A H 0.9384 0.2237 0.8600 0.076 Uiso 1 1 calc R
H48B H 0.8650 0.3212 0.7825 0.076 Uiso 1 1 calc R
H48C H 0.8824 0.1810 0.8023 0.076 Uiso 1 1 calc R
C49 C 0.7414(6) 0.1675(5) 0.9332(3) 0.0544(15) Uani 1 1 d .
H49A H 0.6584 0.1850 0.9648 0.082 Uiso 1 1 calc R
H49B H 0.8145 0.1381 0.9677 0.082 Uiso 1 1 calc R
H49C H 0.7561 0.1036 0.9065 0.082 Uiso 1 1 calc R
C25 C 0.5327(5) 0.8735(5) 0.8703(3) 0.0439(12) Uani 1 1 d .
C26 C 0.4109(6) 0.8787(6) 0.8613(3) 0.0537(14) Uani 1 1 d .
H26A H 0.4055 0.8126 0.8476 0.064 Uiso 1 1 calc R
C27 C 0.2976(6) 0.9801(6) 0.8722(3) 0.0636(17) Uani 1 1 d .
H27A H 0.2144 0.9841 0.8648 0.076 Uiso 1 1 calc R
C28 C 0.3022(8) 1.0764(6) 0.8939(4) 0.076(2) Uani 1 1 d .
H28A H 0.2231 1.1450 0.9021 0.092 Uiso 1 1 calc R
C29 C 0.4218(9) 1.0715(7) 0.9033(5) 0.091(3) Uani 1 1 d .
H29A H 0.4260 1.1367 0.9187 0.110 Uiso 1 1 calc R
C30 C 0.5387(7) 0.9706(6) 0.8904(5) 0.080(2) Uani 1 1 d .
H30A H 0.6218 0.9689 0.8955 0.096 Uiso 1 1 calc R
C31 C 0.8180(5) 0.7570(5) 0.8780(3) 0.0379(11) Uani 1 1 d .
C32 C 0.8775(6) 0.6884(6) 0.9473(3) 0.0532(14) Uani 1 1 d .
H32A H 0.8480 0.6301 0.9819 0.064 Uiso 1 1 calc R
C33 C 0.9821(6) 0.7040(6) 0.9674(4) 0.0663(18) Uani 1 1 d .
H33A H 1.0255 0.6554 1.0153 0.080 Uiso 1 1 calc R
C34 C 1.0221(6) 0.7913(6) 0.9167(4) 0.0666(18) Uani 1 1 d .
H34A H 1.0917 0.8038 0.9309 0.080 Uiso 1 1 calc R
C35 C 0.9628(6) 0.8598(6) 0.8466(4) 0.0592(16) Uani 1 1 d .
H35A H 0.9922 0.9180 0.8118 0.071 Uiso 1 1 calc R
C36 C 0.8605(6) 0.8433(5) 0.8271(3) 0.0493(14) Uani 1 1 d .
H36A H 0.8184 0.8910 0.7787 0.059 Uiso 1 1 calc R

loop_
_atom_site_aniso_label
_atom_site_aniso_U_11
_atom_site_aniso_U_22
_atom_site_aniso_U_33
_atom_site_aniso_U_23
_atom_site_aniso_U_13
_atom_site_aniso_U_12
Zr1 0.0277(3) 0.0290(2) 0.0330(3) -0.00071(18) -0.00614(18) -0.01632(19)
Cl1 0.0302(7) 0.0546(8) 0.0647(9) -0.0090(7) -0.0007(6) -0.0200(6)
O1 0.0250(16) 0.0287(16) 0.0410(18) -0.0057(14) -0.0080(13) -0.0120(14)
O2 0.0257(16) 0.0315(17) 0.0344(17) -0.0011(13) -0.0053(13) -0.0147(14)
O3 0.0319(18) 0.0291(17) 0.0420(19) -0.0084(14) -0.0001(14) -0.0140(14)
O4 0.0406(19) 0.0330(18) 0.0321(17) 0.0000(14) -0.0033(14) -0.0195(15)
P1 0.0266(6) 0.0270(6) 0.0283(6) -0.0011(5) -0.0034(5) -0.0139(5)
P2 0.0416(8) 0.0341(7) 0.0342(7) -0.0093(5) -0.0014(5) -0.0174(6)
C37 0.066(4) 0.052(4) 0.065(4) -0.027(3) -0.004(3) -0.026(3)
C38 0.057(4) 0.053(3) 0.043(3) -0.021(3) -0.005(3) -0.024(3)
C39 0.051(4) 0.069(4) 0.080(4) -0.030(4) -0.006(3) -0.035(3)
C40 0.090(5) 0.050(4) 0.052(4) -0.002(3) -0.036(3) -0.031(4)
C41 0.103(6) 0.068(4) 0.049(4) -0.025(3) 0.013(4) -0.057(4)
C1 0.026(2) 0.037(3) 0.026(2) -0.0100(19) 0.0033(18) -0.016(2)
C2 0.025(2) 0.037(3) 0.032(2) -0.012(2) -0.0007(19) -0.014(2)
C3 0.024(2) 0.051(3) 0.041(3) -0.010(2) -0.005(2) -0.017(2)
C4 0.035(3) 0.045(3) 0.047(3) -0.008(2) -0.003(2) -0.027(2)
C5 0.037(3) 0.037(3) 0.042(3) 0.000(2) -0.006(2) -0.024(2)
C6 0.026(2) 0.034(2) 0.028(2) -0.0012(19) -0.0055(18) -0.016(2)
C42 0.026(3) 0.039(3) 0.046(3) -0.011(2) -0.009(2) -0.007(2)
C44 0.042(3) 0.043(3) 0.053(3) 0.009(3) -0.013(3) -0.014(3)
C43 0.036(3) 0.044(3) 0.077(4) -0.015(3) -0.021(3) -0.005(3)
C45 0.045(3) 0.049(3) 0.089(5) -0.036(3) -0.019(3) -0.002(3)
C13 0.032(3) 0.025(2) 0.032(2) -0.0060(19) -0.0010(19) -0.015(2)
C18 0.031(3) 0.032(3) 0.045(3) -0.007(2) -0.003(2) -0.009(2)
C17 0.036(3) 0.042(3) 0.045(3) -0.011(2) 0.011(2) -0.012(2)
C16 0.055(4) 0.042(3) 0.037(3) -0.016(2) 0.008(2) -0.020(3)
C15 0.048(3) 0.049(3) 0.036(3) -0.006(2) -0.006(2) -0.024(3)
C14 0.028(3) 0.037(3) 0.036(3) -0.008(2) 0.001(2) -0.013(2)
C7 0.029(2) 0.030(2) 0.035(2) -0.0071(19) -0.0054(19) -0.013(2)
C12 0.041(3) 0.032(3) 0.045(3) -0.006(2) -0.004(2) -0.015(2)
C11 0.058(4) 0.037(3) 0.070(4) -0.003(3) -0.020(3) -0.025(3)
C10 0.047(3) 0.049(3) 0.076(4) -0.039(3) -0.009(3) -0.009(3)
C9 0.045(3) 0.059(4) 0.062(4) -0.029(3) 0.002(3) -0.016(3)
C8 0.034(3) 0.048(3) 0.045(3) -0.016(2) 0.002(2) -0.017(2)
C19 0.024(2) 0.022(2) 0.040(3) -0.0042(19) -0.013(2) -0.0049(18)
C20 0.033(3) 0.035(3) 0.036(3) -0.006(2) -0.004(2) -0.017(2)
C21 0.050(3) 0.040(3) 0.038(3) -0.001(2) -0.002(2) -0.023(3)
C22 0.054(3) 0.055(3) 0.031(3) -0.006(2) 0.001(2) -0.026(3)
C23 0.049(3) 0.043(3) 0.037(3) -0.009(2) 0.001(2) -0.019(3)
C24 0.044(3) 0.036(3) 0.034(3) -0.005(2) 0.003(2) -0.020(2)
C46 0.042(3) 0.035(3) 0.038(3) -0.005(2) -0.002(2) -0.017(2)
C47 0.055(4) 0.057(4) 0.049(3) -0.013(3) -0.003(3) -0.032(3)
C48 0.047(3) 0.041(3) 0.057(3) -0.012(3) 0.007(3) -0.015(3)
C49 0.069(4) 0.039(3) 0.053(3) -0.007(3) 0.004(3) -0.025(3)
C25 0.055(3) 0.039(3) 0.035(3) -0.009(2) 0.004(2) -0.018(3)
C26 0.051(4) 0.061(4) 0.038(3) -0.007(3) -0.002(3) -0.017(3)
C27 0.056(4) 0.064(4) 0.041(3) -0.005(3) -0.001(3) -0.004(3)
C28 0.078(5) 0.044(4) 0.064(4) -0.006(3) 0.012(4) 0.003(4)
C29 0.088(6) 0.054(4) 0.130(7) -0.041(5) 0.005(5) -0.019(4)
C30 0.063(5) 0.065(4) 0.118(6) -0.048(4) 0.015(4) -0.023(4)
C31 0.038(3) 0.038(3) 0.043(3) -0.017(2) -0.001(2) -0.017(2)
C32 0.059(4) 0.061(4) 0.048(3) -0.010(3) -0.008(3) -0.032(3)
C33 0.066(4) 0.076(5) 0.066(4) -0.014(4) -0.021(3) -0.033(4)
C34 0.062(4) 0.079(5) 0.077(5) -0.024(4) -0.014(4) -0.039(4)
C35 0.066(4) 0.067(4) 0.062(4) -0.024(3) 0.003(3) -0.039(4)
C36 0.062(4) 0.055(3) 0.044(3) -0.015(3) 0.000(3) -0.034(3)

loop_
_atom_type_symbol
_atom_type_description
_atom_type_scat_dispersion_real
_atom_type_scat_dispersion_imag
_atom_type_scat_source
C C 0.0033 0.0016 'International Tables Vol C Tables 4.2.6.8 and 6.1.1.4'
H H 0.0000 0.0000 'International Tables Vol C Tables 4.2.6.8 and 6.1.1.4'
O O 0.0106 0.0060 'International Tables Vol C Tables 4.2.6.8 and 6.1.1.4'
P P 0.1023 0.0942 'International Tables Vol C Tables 4.2.6.8 and 6.1.1.4'
Cl Cl 0.1484 0.1585 'International Tables Vol C Tables 4.2.6.8 and 6.1.1.4'
Zr Zr -2.9673 0.5597 'International Tables Vol C Tables 4.2.6.8 and 6.1.1.4'

loop_
_geom_angle_atom_site_label_1
_geom_angle_atom_site_label_2
_geom_angle_atom_site_label_3
_geom_angle
O1 Zr1 O3 93.23(12)
O1 Zr1 O2 82.58(11)
O3 Zr1 O2 153.60(12)
O1 Zr1 O4 79.28(12)
O3 Zr1 O4 79.27(11)
O2 Zr1 O4 74.34(11)
O1 Zr1 Cl1 159.60(9)
O3 Zr1 Cl1 87.98(9)
O2 Zr1 Cl1 87.31(8)
O4 Zr1 Cl1 80.95(9)
O1 Zr1 C40 108.31(19)
O3 Zr1 C40 129.68(16)
O2 Zr1 C40 75.85(16)
O4 Zr1 C40 147.93(16)
Cl1 Zr1 C40 86.13(18)
O1 Zr1 C38 101.78(15)
O3 Zr1 C38 80.37(15)
O2 Zr1 C38 126.02(15)
O4 Zr1 C38 159.63(15)
Cl1 Zr1 C38 98.50(13)
C40 Zr1 C38 51.41(18)
O1 Zr1 C39 125.27(17)
O3 Zr1 C39 99.23(17)
O2 Zr1 C39 104.45(17)
O4 Zr1 C39 155.37(17)
Cl1 Zr1 C39 74.42(15)
C40 Zr1 C39 31.58(19)
C38 Zr1 C39 31.32(18)
O1 Zr1 C37 74.84(16)
O3 Zr1 C37 94.98(17)
O2 Zr1 C37 108.85(16)
O4 Zr1 C37 153.13(17)
Cl1 Zr1 C37 125.38(14)
C40 Zr1 C37 51.3(2)
C38 Zr1 C37 30.06(17)
C39 Zr1 C37 51.2(2)
O1 Zr1 C41 78.25(18)
O3 Zr1 C41 125.60(17)
O2 Zr1 C41 79.21(17)
O4 Zr1 C41 147.12(15)
Cl1 Zr1 C41 117.23(17)
C40 Zr1 C41 31.1(2)
C38 Zr1 C41 50.40(18)
C39 Zr1 C41 51.4(2)
C37 Zr1 C41 30.73(19)
C1 O1 Zr1 139.9(3)
P1 O2 Zr1 130.13(17)
C19 O3 Zr1 143.8(3)
P2 O4 Zr1 135.14(18)
O2 P1 C6 114.70(18)
O2 P1 C13 108.87(18)
C6 P1 C13 107.6(2)
O2 P1 C7 108.87(19)
C6 P1 C7 107.5(2)
C13 P1 C7 109.1(2)
O4 P2 C24 113.5(2)
O4 P2 C31 109.5(2)
C24 P2 C31 109.4(2)
O4 P2 C25 109.2(2)
C24 P2 C25 108.9(2)
C31 P2 C25 106.0(2)
C38 C37 C41 108.5(6)
C38 C37 Zr1 74.5(3)
C41 C37 Zr1 74.9(4)
C38 C37 H37A 125.3
C41 C37 H37A 125.3
Zr1 C37 H37A 125.3
C37 C38 C39 109.9(6)
C37 C38 Zr1 75.5(3)
C39 C38 Zr1 74.8(3)
C37 C38 H38A 124.7
C39 C38 H38A 124.7
Zr1 C38 H38A 124.7
C38 C39 C40 105.9(5)
C38 C39 Zr1 73.9(3)
C40 C39 Zr1 73.6(3)
C38 C39 H39A 126.5
C40 C39 H39A 126.5
Zr1 C39 H39A 126.5
C41 C40 C39 107.5(6)
C41 C40 Zr1 75.4(3)
C39 C40 Zr1 74.9(3)
C41 C40 H40A 125.6
C39 C40 H40A 125.6
Zr1 C40 H40A 125.6
C37 C41 C40 108.2(6)
C37 C41 Zr1 74.4(3)
C40 C41 Zr1 73.5(3)
C37 C41 H41A 125.5
C40 C41 H41A 125.5
Zr1 C41 H41A 125.5
O1 C1 C6 119.8(4)
O1 C1 C2 120.7(4)
C6 C1 C2 119.5(4)
C3 C2 C1 116.8(4)
C3 C2 C42 122.5(4)
C1 C2 C42 120.6(4)
C4 C3 C2 123.7(4)
C4 C3 H3A 118.2
C2 C3 H3A 118.2
C3 C4 C5 119.9(4)
C3 C4 H4A 120.0
C5 C4 H4A 120.0
C4 C5 C6 119.1(4)
C4 C5 H5A 120.4
C6 C5 H5A 120.4
C5 C6 C1 121.0(4)
C5 C6 P1 118.1(3)
C1 C6 P1 120.6(3)
C45 C42 C2 110.4(4)
C45 C42 C43 108.1(4)
C2 C42 C43 111.1(4)
C45 C42 C44 110.5(5)
C2 C42 C44 110.3(4)
C43 C42 C44 106.4(4)
C42 C44 H44A 109.5
C42 C44 H44B 109.5
H44A C44 H44B 109.5
C42 C44 H44C 109.5
H44A C44 H44C 109.5
H44B C44 H44C 109.5
C42 C43 H43A 109.5
C42 C43 H43B 109.5
H43A C43 H43B 109.5
C42 C43 H43C 109.5
H43A C43 H43C 109.5
H43B C43 H43C 109.5
C42 C45 H45A 109.5
C42 C45 H45B 109.5
H45A C45 H45B 109.5
C42 C45 H45C 109.5
H45A C45 H45C 109.5
H45B C45 H45C 109.5
C18 C13 C14 119.3(4)
C18 C13 P1 122.0(4)
C14 C13 P1 118.4(3)
C17 C18 C13 120.3(5)
C17 C18 H18A 119.9
C13 C18 H18A 119.9
C18 C17 C16 119.5(5)
C18 C17 H17A 120.2
C16 C17 H17A 120.2
C15 C16 C17 121.2(5)
C15 C16 H16A 119.4
C17 C16 H16A 119.4
C16 C15 C14 119.5(5)
C16 C15 H15A 120.2
C14 C15 H15A 120.2
C15 C14 C13 120.0(4)
C15 C14 H14A 120.0
C13 C14 H14A 120.0
C8 C7 C12 121.0(5)
C8 C7 P1 116.5(4)
C12 C7 P1 122.3(4)
C7 C12 C11 117.9(5)
C7 C12 H12A 121.1
C11 C12 H12A 121.1
C10 C11 C12 120.7(5)
C10 C11 H11A 119.6
C12 C11 H11A 119.6
C11 C10 C9 120.3(5)
C11 C10 H10A 119.8
C9 C10 H10A 119.8
C10 C9 C8 120.1(6)
C10 C9 H9A 120.0
C8 C9 H9A 120.0
C7 C8 C9 120.0(5)
C7 C8 H8A 120.0
C9 C8 H8A 120.0
O3 C19 C24 124.0(4)
O3 C19 C20 120.4(4)
C24 C19 C20 115.6(4)
C21 C20 C19 119.0(4)
C21 C20 C46 120.6(4)
C19 C20 C46 120.3(4)
C22 C21 C20 123.3(5)
C22 C21 H21A 118.3
C20 C21 H21A 118.3
C23 C22 C21 119.1(5)
C23 C22 H22A 120.4
C21 C22 H22A 120.4
C22 C23 C24 120.0(5)
C22 C23 H23A 120.0
C24 C23 H23A 120.0
C23 C24 C19 122.8(4)
C23 C24 P2 117.1(4)
C19 C24 P2 119.9(3)
C49 C46 C47 106.9(4)
C49 C46 C20 113.2(4)
C47 C46 C20 108.2(4)
C49 C46 C48 106.4(4)
C47 C46 C48 111.1(4)
C20 C46 C48 111.0(4)
C46 C47 H47A 109.5
C46 C47 H47B 109.5
H47A C47 H47B 109.5
C46 C47 H47C 109.5
H47A C47 H47C 109.5
H47B C47 H47C 109.5
C46 C48 H48A 109.5
C46 C48 H48B 109.5
H48A C48 H48B 109.5
C46 C48 H48C 109.5
H48A C48 H48C 109.5
H48B C48 H48C 109.5
C46 C49 H49A 109.5
C46 C49 H49B 109.5
H49A C49 H49B 109.5
C46 C49 H49C 109.5
H49A C49 H49C 109.5
H49B C49 H49C 109.5
C26 C25 C30 119.4(5)
C26 C25 P2 118.5(4)
C30 C25 P2 121.8(5)
C27 C26 C25 119.7(6)
C27 C26 H26A 120.2
C25 C26 H26A 120.2
C26 C27 C28 121.5(7)
C26 C27 H27A 119.3
C28 C27 H27A 119.3
C29 C28 C27 119.1(6)
C29 C28 H28A 120.4
C27 C28 H28A 120.4
C28 C29 C30 120.4(7)
C28 C29 H29A 119.8
C30 C29 H29A 119.8
C25 C30 C29 119.9(7)
C25 C30 H30A 120.0
C29 C30 H30A 120.0
C32 C31 C36 120.3(5)
C32 C31 P2 124.0(4)
C36 C31 P2 115.7(4)
C31 C32 C33 119.7(6)
C31 C32 H32A 120.1
C33 C32 H32A 120.1
C34 C33 C32 119.3(6)
C34 C33 H33A 120.3
C32 C33 H33A 120.3
C35 C34 C33 121.0(6)
C35 C34 H34A 119.5
C33 C34 H34A 119.5
C34 C35 C36 119.3(6)
C34 C35 H35A 120.3
C36 C35 H35A 120.3
C35 C36 C31 120.4(5)
C35 C36 H36A 119.8
C31 C36 H36A 119.8

loop_
_geom_bond_atom_site_label_1
_geom_bond_atom_site_label_2
_geom_bond_distance
Zr1 O1 2.056(3)
Zr1 O3 2.090(3)
Zr1 O2 2.157(3)
Zr1 O4 2.212(3)
Zr1 Cl1 2.5216(13)
Zr1 C40 2.559(6)
Zr1 C38 2.565(5)
Zr1 C39 2.576(5)
Zr1 C37 2.577(6)
Zr1 C41 2.583(6)
O1 C1 1.332(5)
O2 P1 1.518(3)
O3 C19 1.256(5)
O4 P2 1.484(3)
P1 C6 1.791(4)
P1 C13 1.795(5)
P1 C7 1.796(5)
P2 C24 1.781(5)
P2 C31 1.814(5)
P2 C25 1.819(5)
C37 C38 1.334(8)
C37 C41 1.367(8)
C37 H37A 1.0000
C38 C39 1.388(8)
C38 H38A 1.0000
C39 C40 1.397(8)
C39 H39A 1.0000
C40 C41 1.379(9)
C40 H40A 1.0000
C41 H41A 1.0000
C1 C6 1.401(6)
C1 C2 1.435(6)
C2 C3 1.380(6)
C2 C42 1.532(7)
C3 C4 1.372(7)
C3 H3A 0.9500
C4 C5 1.382(6)
C4 H4A 0.9500
C5 C6 1.398(6)
C5 H5A 0.9500
C42 C45 1.531(7)
C42 C43 1.537(7)
C42 C44 1.543(7)
C44 H44A 0.9800
C44 H44B 0.9800
C44 H44C 0.9800
C43 H43A 0.9800
C43 H43B 0.9800
C43 H43C 0.9800
C45 H45A 0.9800
C45 H45B 0.9800
C45 H45C 0.9800
C13 C18 1.394(6)
C13 C14 1.399(6)
C18 C17 1.381(7)
C18 H18A 0.9500
C17 C16 1.386(7)
C17 H17A 0.9500
C16 C15 1.371(7)
C16 H16A 0.9500
C15 C14 1.392(7)
C15 H15A 0.9500
C14 H14A 0.9500
C7 C8 1.376(7)
C7 C12 1.386(6)
C12 C11 1.405(7)
C12 H12A 0.9500
C11 C10 1.368(8)
C11 H11A 0.9500
C10 C9 1.371(8)
C10 H10A 0.9500
C9 C8 1.378(7)
C9 H9A 0.9500
C8 H8A 0.9500
C19 C24 1.429(7)
C19 C20 1.462(6)
C20 C21 1.396(7)
C20 C46 1.533(7)
C21 C22 1.392(7)
C21 H21A 0.9500
C22 C23 1.376(7)
C22 H22A 0.9500
C23 C24 1.412(7)
C23 H23A 0.9500
C46 C49 1.516(7)
C46 C47 1.532(7)
C46 C48 1.545(7)
C47 H47A 0.9800
C47 H47B 0.9800
C47 H47C 0.9800
C48 H48A 0.9800
C48 H48B 0.9800
C48 H48C 0.9800
C49 H49A 0.9800
C49 H49B 0.9800
C49 H49C 0.9800
C25 C26 1.385(8)
C25 C30 1.386(8)
C26 C27 1.379(8)
C26 H26A 0.9500
C27 C28 1.383(10)
C27 H27A 0.9500
C28 C29 1.363(10)
C28 H28A 0.9500
C29 C30 1.404(10)
C29 H29A 0.9500
C30 H30A 0.9500
C31 C32 1.359(7)
C31 C36 1.397(7)
C32 C33 1.397(8)
C32 H32A 0.9500
C33 C34 1.389(9)
C33 H33A 0.9500
C34 C35 1.368(9)
C34 H34A 0.9500
C35 C36 1.374(8)
C35 H35A 0.9500
C36 H36A 0.9500
